data_4512575
loop_
_publ_author_name
'Nath, Jayanta K.'
'Kirillov, Alexander M.'
'Baruah, Jubaraj B.'

_publ_section_title
;
 Synthesis, Structure, and Topological Studies of Solvates and Salts of a
 Chiral Zwitterionic
 HostN-(2-Imidazol-5-yl-1-carboxyethyl)-1,8-naphthalimide
;
_journal_issue 2
_journal_name_full 'Crystal Growth &amp; Design'
_journal_page_first 737
_journal_paper_doi 10.1021/cg5018054
_journal_volume 15
_journal_year 2015
_chemical_absolute_configuration syn
_chemical_formula_moiety '4(C18 H13 N3 O4), C H4 O, 3(O)'
_chemical_formula_sum 'C18.25 H14 N3 O5'
_chemical_formula_weight 354.32
_chemical_name_systematic
; 
 ? 
;
_space_group_IT_number 4
_space_group_name_Hall 'P 2yb'
_symmetry_cell_setting monoclinic
_symmetry_space_group_name_Hall 'P 2yb'
_symmetry_space_group_name_H-M 'P 1 21 1'
_atom_sites_solution_hydrogens geom
_atom_sites_solution_primary direct
_atom_sites_solution_secondary difmap
_audit_creation_method SHELXL-97
_cell_angle_alpha 90.00
_cell_angle_beta 92.716(5)
_cell_angle_gamma 90.00
_cell_formula_units_Z 8
_cell_length_a 8.4504(5)
_cell_length_b 14.1551(9)
_cell_length_c 27.2253(16)
_cell_measurement_reflns_used 3341
_cell_measurement_temperature 296(2)
_cell_measurement_theta_max 28.6966
_cell_measurement_theta_min 2.9312
_cell_volume 3252.9(3)
_computing_cell_refinement 'CrysAlisPro, Agilent Technologies'
_computing_data_collection 'CrysAlisPro, Agilent Technologies'
_computing_data_reduction 'CrysAlisPro, Agilent Technologies'
_computing_molecular_graphics 'Bruker SHELXTL'
_computing_publication_material 'Bruker SHELXTL'
_computing_structure_refinement 'SHELXL-97 (Sheldrick, 1997)'
_computing_structure_solution 'SHELXS-97 (Sheldrick, 1990)'
_diffrn_ambient_temperature 296(2)
_diffrn_measured_fraction_theta_full 0.99
_diffrn_measured_fraction_theta_max 0.99
_diffrn_measurement_device_type 'SuperNova, Dual, Cu at zero, Eos'
_diffrn_measurement_method 'phi and omega scans'
_diffrn_radiation_monochromator mirror
_diffrn_radiation_source 'SuperNova (Mo) X-ray Source'
_diffrn_radiation_type MoK\a
_diffrn_radiation_wavelength 0.71073
_diffrn_reflns_av_R_equivalents 0.0592
_diffrn_reflns_av_sigmaI/netI 0.1761
_diffrn_reflns_limit_h_max 9
_diffrn_reflns_limit_h_min -10
_diffrn_reflns_limit_k_max 15
_diffrn_reflns_limit_k_min -16
_diffrn_reflns_limit_l_max 32
_diffrn_reflns_limit_l_min -20
_diffrn_reflns_number 15643
_diffrn_reflns_theta_full 25.25
_diffrn_reflns_theta_max 25.25
_diffrn_reflns_theta_min 2.94
_diffrn_standards_interval_count none
_diffrn_standards_interval_time none
_diffrn_standards_number none
_exptl_absorpt_coefficient_mu 0.108
_exptl_absorpt_correction_type none
_exptl_crystal_colour colourless
_exptl_crystal_density_diffrn 1.451
_exptl_crystal_density_method 'not measured'
_exptl_crystal_description needle
_exptl_crystal_F_000 1476
_exptl_crystal_size_max 0.32
_exptl_crystal_size_mid 0.26
_exptl_crystal_size_min 0.17
_refine_diff_density_max 0.227
_refine_diff_density_min -0.230
_refine_diff_density_rms 0.052
_refine_ls_abs_structure_details 'Flack H D (1983), Acta Cryst. A39, 876-881'
_refine_ls_abs_structure_Flack 0.2(3)
_refine_ls_extinction_method none
_refine_ls_goodness_of_fit_ref 1.006
_refine_ls_hydrogen_treatment mixed
_refine_ls_matrix_type full
_refine_ls_number_parameters 1002
_refine_ls_number_reflns 5998
_refine_ls_number_restraints 35
_refine_ls_restrained_S_all 1.006
_refine_ls_R_factor_all 0.1736
_refine_ls_R_factor_gt 0.0894
_refine_ls_shift/su_max 0.001
_refine_ls_shift/su_mean 0.000
_refine_ls_structure_factor_coef Fsqd
_refine_ls_weighting_details 'calc w=1/[\s^2^(Fo^2^)+(0.0000P)^2^+0.0400P] where P=(Fo^2^+2Fc^2^)/3'
_refine_ls_weighting_scheme calc
_refine_ls_wR_factor_gt 0.0929
_refine_ls_wR_factor_ref 0.1192
_reflns_number_gt 4982
_reflns_number_total 5998
_reflns_threshold_expression >2sigma(I)
_cod_data_source_file cg5018054_si_003.cif
_cod_data_source_block L.MEOH
_cod_depositor_comments
;
The following automatic conversions were performed:

'_symmetry_cell_setting' value 'Monoclinic' changed to 'monoclinic'
according to
/home/saulius/struct/COD-crude-data--automatic-downloads/rss-feeds/ACS/lib/dictionaries/cif_core.dic
dictionary named 'cif_core.dic' version 2.4.2 from 2011-04-26.

Automatic conversion script
Id: cif_fix_values 2935 2014-11-11 08:27:57Z andrius 

 Adding full bibliography for 4512567--4512578.cif.
;
_cod_original_cell_volume 3253.0(3)
_cod_original_sg_symbol_H-M 'P 21'
_cod_database_code 4512575

loop_
_symmetry_equiv_pos_as_xyz
'x, y, z'
'-x, y+1/2, -z'

loop_
_atom_site_label
_atom_site_type_symbol
_atom_site_fract_x
_atom_site_fract_y
_atom_site_fract_z
_atom_site_U_iso_or_equiv
_atom_site_adp_type
_atom_site_occupancy
_atom_site_symmetry_multiplicity
_atom_site_calc_flag
_atom_site_refinement_flags
N11 N 0.0664(7) 0.5217(5) 0.2119(2) 0.0490(17) Uani 1 1 d .
H11A H 0.0620 0.5779 0.2237 0.059 Uiso 1 1 calc R
O9 O 0.1213(6) 0.6844(4) 0.2529(2) 0.0593(17) Uani 1 1 d .
O10 O 0.0580(6) 0.6423(4) 0.3287(2) 0.0592(16) Uani 1 1 d .
N9 N 0.2722(6) 0.7627(4) 0.3725(2) 0.0384(15) Uani 1 1 d .
O5 O 0.3876(6) 0.3253(5) 0.2952(2) 0.074(2) Uani 1 1 d .
O11 O 0.1280(6) 0.8928(4) 0.39262(19) 0.0583(16) Uani 1 1 d .
O12 O 0.4092(6) 0.6316(4) 0.3527(2) 0.0608(17) Uani 1 1 d .
O7 O 0.3119(6) 0.3768(4) 0.4161(2) 0.0598(16) Uani 1 1 d .
N3 N 0.8608(7) 0.5801(5) 0.8919(2) 0.0474(17) Uani 1 1 d .
C22 C 0.1061(8) 0.3912(6) 0.3274(3) 0.058(2) Uani 1 1 d .
H22A H 0.1522 0.4346 0.3517 0.069 Uiso 1 1 calc R
H22B H 0.1463 0.4081 0.2958 0.069 Uiso 1 1 calc R
O2 O 1.0638(6) 0.7068(4) 0.8526(2) 0.0617(17) Uani 1 1 d .
O14 O 0.6232(6) 0.7036(4) 0.1682(2) 0.0556(16) Uani 1 1 d .
N6 N 0.1347(7) 0.2648(5) 0.3925(2) 0.0440(17) Uani 1 1 d .
O15 O 0.5805(6) 0.4777(4) 0.1334(2) 0.0606(17) Uani 1 1 d .
O6 O 0.4058(6) 0.2094(4) 0.3509(2) 0.0579(16) Uani 1 1 d .
O16 O 0.2252(7) 0.7178(4) 0.1247(2) 0.0680(18) Uani 1 1 d .
O8 O -0.0302(7) 0.1444(4) 0.3673(2) 0.0648(17) Uani 1 1 d .
O3 O 0.7238(7) 0.7196(4) 0.8892(2) 0.0730(19) Uani 1 1 d .
C43 C 0.2094(8) 0.8260(6) 0.4063(3) 0.044(2) Uani 1 1 d .
N12 N 0.3883(7) 0.5899(5) 0.1297(2) 0.0417(16) Uani 1 1 d .
C54 C 0.3655(8) 0.6828(6) 0.3848(3) 0.044(2) Uani 1 1 d .
C45 C 0.2044(8) 0.8711(5) 0.4935(3) 0.045(2) Uani 1 1 d .
H45 H 0.1409 0.9220 0.4836 0.054 Uiso 1 1 calc R
C42 C 0.1295(9) 0.6909(6) 0.2990(3) 0.050(2) Uani 1 1 d .
O1 O 1.0172(7) 0.6557(5) 0.7763(2) 0.082(2) Uani 1 1 d D
C55 C -0.0586(10) 0.4677(6) 0.2012(3) 0.058(2) Uani 1 1 d .
H55 H -0.1638 0.4832 0.2058 0.070 Uiso 1 1 calc R
N10 N -0.0056(8) 0.3873(5) 0.1825(3) 0.063(2) Uani 1 1 d .
H6A H -0.0639 0.3408 0.1723 0.075 Uiso 1 1 calc R
C49 C 0.3492(8) 0.7301(5) 0.4730(3) 0.044(2) Uani 1 1 d .
C7 C 0.7900(9) 0.6585(6) 0.9151(3) 0.052(2) Uani 1 1 d .
C48 C 0.3896(8) 0.7145(6) 0.5239(3) 0.045(2) Uani 1 1 d .
C13 C 0.8769(9) 0.5867(6) 0.9959(3) 0.047(2) Uani 1 1 d .
C8 C 0.7953(8) 0.6588(6) 0.9697(3) 0.046(2) Uani 1 1 d .
C57 C 0.2058(9) 0.4748(6) 0.2016(3) 0.049(2) Uani 1 1 d .
C44 C 0.2585(8) 0.8095(5) 0.4589(3) 0.0376(19) Uani 1 1 d .
O4 O 1.0163(9) 0.4490(5) 0.8958(2) 0.100(3) Uani 1 1 d .
C41 C 0.2229(8) 0.7768(6) 0.3206(3) 0.042(2) Uani 1 1 d .
H41 H 0.1498 0.8306 0.3194 0.050 Uiso 1 1 calc R
C61 C 0.4870(9) 0.5252(6) 0.1078(3) 0.046(2) Uani 1 1 d .
N7 N 0.4986(11) 1.0435(6) 0.3255(3) 0.065(2) Uani 1 1 d D
C62 C 0.4724(8) 0.5152(6) 0.0536(3) 0.047(2) Uani 1 1 d .
C72 C 0.2979(9) 0.6590(6) 0.1023(3) 0.048(2) Uani 1 1 d .
N8 N 0.6021(8) 0.9106(6) 0.3062(3) 0.067(2) Uani 1 1 d .
H8 H 0.6710 0.8681 0.2999 0.080 Uiso 1 1 calc R
C68 C 0.2905(10) 0.6495(8) -0.0539(3) 0.066(3) Uani 1 1 d .
H68 H 0.2862 0.6488 -0.0881 0.079 Uiso 1 1 calc R
C53 C 0.4013(8) 0.6656(6) 0.4383(3) 0.0408(19) Uani 1 1 d .
C60 C 0.5741(10) 0.6425(6) 0.1975(3) 0.053(2) Uani 1 1 d .
C32 C -0.0029(11) 0.1021(7) 0.5497(4) 0.076(3) Uani 1 1 d .
H32 H -0.0129 0.0819 0.5819 0.092 Uiso 1 1 calc R
C25 C 0.2248(9) 0.3145(6) 0.4280(3) 0.055(2) Uani 1 1 d .
C36 C 0.0408(9) 0.1868(6) 0.4015(3) 0.048(2) Uani 1 1 d .
N1 N 0.4719(9) 0.3812(5) 0.8306(2) 0.058(2) Uani 1 1 d .
H1A H 0.4488 0.3244 0.8390 0.069 Uiso 1 1 calc R
C66 C 0.3804(9) 0.5794(7) -0.0269(3) 0.052(2) Uani 1 1 d .
C18 C 0.9466(10) 0.5064(7) 0.9185(3) 0.056(2) Uani 1 1 d .
N2 N 0.4458(8) 0.5237(5) 0.8077(3) 0.065(2) Uani 1 1 d .
H2A H 0.4026 0.5762 0.7985 0.078 Uiso 1 1 calc R
C23 C 0.1622(8) 0.2901(5) 0.3407(3) 0.042(2) Uani 1 1 d .
H23 H 0.0985 0.2467 0.3198 0.051 Uiso 1 1 calc R
O13 O 0.6427(7) 0.6138(5) 0.2360(2) 0.077(2) Uani 1 1 d .
C31 C 0.1073(9) 0.2083(6) 0.4907(3) 0.053(2) Uani 1 1 d .
C46 C 0.2451(11) 0.8575(7) 0.5440(4) 0.060(3) Uani 1 1 d D
C16 C 1.0269(10) 0.4423(7) 0.9984(3) 0.062(3) Uani 1 1 d .
H16 H 1.0728 0.3917 0.9825 0.074 Uiso 1 1 calc R
C39 C 0.4395(10) 0.8977(6) 0.3050(3) 0.057(2) Uani 1 1 d .
C26 C 0.2027(9) 0.2869(6) 0.4802(3) 0.047(2) Uani 1 1 d .
C17 C 0.9490(9) 0.5140(6) 0.9720(3) 0.048(2) Uani 1 1 d .
C65 C 0.4617(11) 0.5070(8) -0.0491(3) 0.070(3) Uani 1 1 d .
H65 H 0.4613 0.5040 -0.0833 0.083 Uiso 1 1 calc R
C24 C 0.3369(9) 0.2756(7) 0.3280(3) 0.052(2) Uani 1 1 d .
C12 C 0.8825(10) 0.5904(7) 1.0480(3) 0.056(2) Uani 1 1 d .
C52 C 0.4885(10) 0.5885(6) 0.4527(4) 0.062(3) Uani 1 1 d D
C64 C 0.5424(10) 0.4399(7) -0.0218(3) 0.064(3) Uani 1 1 d .
H64 H 0.5915 0.3903 -0.0375 0.077 Uiso 1 1 calc R
C67 C 0.3835(8) 0.5848(6) 0.0258(3) 0.044(2) Uani 1 1 d .
C38 C 0.3763(13) 0.9807(7) 0.3179(3) 0.064(3) Uani 1 1 d D
C9 C 0.7223(9) 0.7306(6) 0.9927(3) 0.062(3) Uani 1 1 d .
H9 H 0.6669 0.7764 0.9744 0.074 Uiso 1 1 calc R
C35 C 0.0322(9) 0.1566(7) 0.4540(3) 0.054(2) Uani 1 1 d .
C3 C 0.6049(9) 0.5104(6) 0.8172(3) 0.046(2) Uani 1 1 d .
C40 C 0.3645(9) 0.8042(6) 0.2892(3) 0.062(3) Uani 1 1 d .
H40B H 0.4440 0.7549 0.2918 0.074 Uiso 1 1 calc R
H40A H 0.3279 0.8086 0.2549 0.074 Uiso 1 1 calc R
C63 C 0.5515(11) 0.4454(7) 0.0300(4) 0.060(3) Uani 1 1 d D
C34 C -0.0586(9) 0.0801(7) 0.4645(4) 0.068(3) Uani 1 1 d .
H34 H -0.1079 0.0456 0.4390 0.081 Uiso 1 1 calc R
C56 C 0.1592(11) 0.3906(6) 0.1820(3) 0.062(3) Uani 1 1 d .
H56 H 0.2249 0.3437 0.1705 0.074 Uiso 1 1 calc R
C6 C 0.9935(10) 0.6556(7) 0.8223(4) 0.061(3) Uani 1 1 d D
C47 C 0.3377(8) 0.7806(6) 0.5579(3) 0.049(2) Uani 1 1 d .
H47 H 0.3666 0.7724 0.5910 0.059 Uiso 1 1 calc R
C59 C 0.4058(8) 0.6002(6) 0.1833(3) 0.046(2) Uani 1 1 d .
H59 H 0.3290 0.6485 0.1921 0.056 Uiso 1 1 calc R
C10 C 0.7313(11) 0.7353(8) 1.0442(4) 0.080(3) Uani 1 1 d .
H10 H 0.6860 0.7856 1.0605 0.096 Uiso 1 1 calc R
C71 C 0.3001(9) 0.6561(6) 0.0489(3) 0.047(2) Uani 1 1 d .
C33 C -0.0783(11) 0.0531(7) 0.5132(4) 0.076(3) Uani 1 1 d .
H33 H -0.1426 0.0021 0.5202 0.091 Uiso 1 1 calc R
C15 C 1.0337(10) 0.4491(7) 1.0503(3) 0.067(3) Uani 1 1 d .
H15 H 1.0868 0.4025 1.0687 0.081 Uiso 1 1 calc R
C37 C 0.6343(14) 0.9997(8) 0.3188(4) 0.072(3) Uani 1 1 d D
C58 C 0.3676(9) 0.5135(5) 0.2130(3) 0.051(2) Uani 1 1 d .
H58B H 0.4450 0.4648 0.2069 0.061 Uiso 1 1 calc R
H58A H 0.3775 0.5294 0.2476 0.061 Uiso 1 1 calc R
C50 C 0.4830(11) 0.6344(7) 0.5371(4) 0.062(3) Uani 1 1 d D
C27 C 0.2830(10) 0.3360(7) 0.5168(3) 0.061(2) Uani 1 1 d .
H27 H 0.3500 0.3855 0.5093 0.074 Uiso 1 1 calc R
C51 C 0.5264(11) 0.5719(7) 0.5033(4) 0.062(3) Uani 1 1 d D
C30 C 0.0906(10) 0.1827(7) 0.5414(4) 0.059(3) Uani 1 1 d .
C5 C 0.8731(9) 0.5790(6) 0.8376(3) 0.055(2) Uani 1 1 d .
H5 H 0.9186 0.5177 0.8292 0.066 Uiso 1 1 calc R
C70 C 0.2138(10) 0.7193(6) 0.0213(3) 0.051(2) Uani 1 1 d D
C2 C 0.6232(11) 0.4187(7) 0.8320(3) 0.059(2) Uani 1 1 d D
C69 C 0.2130(12) 0.7157(8) -0.0300(4) 0.068(3) Uani 1 1 d D
C14 C 0.9641(12) 0.5225(8) 1.0743(4) 0.073(3) Uani 1 1 d .
H14 H 0.9724 0.5259 1.1084 0.088 Uiso 1 1 calc R
C28 C 0.2626(11) 0.3103(8) 0.5665(4) 0.078(3) Uani 1 1 d .
H28 H 0.3125 0.3445 0.5919 0.094 Uiso 1 1 calc R
C1 C 0.3689(12) 0.4445(8) 0.8149(4) 0.072(3) Uani 1 1 d D
C4 C 0.7156(8) 0.5872(6) 0.8077(3) 0.060(3) Uani 1 1 d .
H4B H 0.6662 0.6469 0.8154 0.072 Uiso 1 1 calc R
H4A H 0.7364 0.5877 0.7730 0.072 Uiso 1 1 calc R
C29 C 0.1692(11) 0.2351(8) 0.5764(4) 0.083(3) Uani 1 1 d D
H29 H 0.1587 0.2186 0.6092 0.100 Uiso 1 1 calc RD
C11 C 0.8099(11) 0.6627(8) 1.0710(4) 0.078(3) Uani 1 1 d .
H11 H 0.8122 0.6641 1.1052 0.094 Uiso 1 1 calc R
N5 N -0.1353(7) 0.4938(5) 0.3237(2) 0.0470(17) Uani 1 1 d .
H5A H -0.0841 0.5463 0.3252 0.056 Uiso 1 1 calc R
C21 C -0.0703(8) 0.4044(6) 0.3250(3) 0.047(2) Uani 1 1 d .
C20 C -0.1929(9) 0.3407(6) 0.3193(3) 0.056(2) Uani 1 1 d .
H20 H -0.1847 0.2752 0.3177 0.067 Uiso 1 1 calc R
N4 N -0.3305(7) 0.3933(6) 0.3165(3) 0.064(2) Uani 1 1 d .
H4 H -0.4248 0.3706 0.3133 0.076 Uiso 1 1 calc R
O17 O 0.3266(9) 0.6905(6) 0.7721(3) 0.097(2) Uani 1 1 d D
C19 C -0.2945(10) 0.4836(7) 0.3195(3) 0.056(2) Uani 1 1 d .
H19 H -0.3673 0.5328 0.3189 0.067 Uiso 1 1 calc R
O19 O 0.7822(7) 0.7636(6) 0.2800(3) 0.112(3) Uani 1 1 d G
C73 C 0.3863(13) 0.7710(7) 0.8006(5) 0.179(8) Uani 1 1 d D
H73C H 0.4888 0.7885 0.7899 0.268 Uiso 1 1 calc R
H73A H 0.3947 0.7544 0.8348 0.268 Uiso 1 1 calc R
H73B H 0.3147 0.8233 0.7960 0.268 Uiso 1 1 calc R
O20 O 0.9927(9) 0.8354(6) 0.1940(2) 0.134(3) Uani 1 1 d G
O18 O 0.0167(8) 0.4869(6) 0.7214(2) 0.168(5) Uani 1 1 d G
H69 H 0.165(6) 0.767(3) -0.046(2) 0.03(2) Uiso 1 1 d D
H63 H 0.606(6) 0.412(4) 0.0555(15) 0.022(18) Uiso 1 1 d D
H70 H 0.157(5) 0.761(3) 0.0396(17) 0.010(15) Uiso 1 1 d D
H52 H 0.511(7) 0.541(3) 0.4301(18) 0.031(19) Uiso 1 1 d D
H51 H 0.608(7) 0.529(5) 0.510(3) 0.12(4) Uiso 1 1 d D
H46 H 0.205(10) 0.909(4) 0.562(3) 0.12(4) Uiso 1 1 d D
H50 H 0.520(8) 0.629(5) 0.5701(11) 0.06(3) Uiso 1 1 d D
H1 H 0.260(3) 0.431(6) 0.810(3) 0.08(3) Uiso 1 1 d D
H2 H 0.707(6) 0.386(5) 0.849(2) 0.06(3) Uiso 1 1 d D
H38 H 0.274(5) 1.006(7) 0.318(3) 0.12(4) Uiso 1 1 d D
H37 H 0.735(5) 1.028(6) 0.317(3) 0.08(3) Uiso 1 1 d D
H7 H 0.476(9) 1.103(2) 0.332(3) 0.07(3) Uiso 1 1 d D
H17A H 0.349(7) 0.677(5) 0.7432(10) 0.02(2) Uiso 1 1 d D

loop_
_atom_site_aniso_label
_atom_site_aniso_U_11
_atom_site_aniso_U_22
_atom_site_aniso_U_33
_atom_site_aniso_U_23
_atom_site_aniso_U_13
_atom_site_aniso_U_12
N11 0.065(4) 0.037(4) 0.045(5) -0.004(3) 0.003(4) -0.005(4)
O9 0.075(4) 0.067(4) 0.036(4) -0.016(3) 0.008(3) -0.014(3)
O10 0.064(4) 0.060(4) 0.054(4) 0.002(3) 0.007(3) -0.019(3)
N9 0.052(4) 0.034(4) 0.030(4) 0.002(3) 0.007(3) 0.005(3)
O5 0.038(3) 0.119(6) 0.063(5) 0.029(4) 0.004(3) -0.005(3)
O11 0.074(4) 0.055(4) 0.046(4) -0.001(3) 0.003(3) 0.026(3)
O12 0.076(4) 0.059(4) 0.048(4) -0.012(3) 0.008(3) 0.018(3)
O7 0.062(4) 0.053(4) 0.064(4) 0.000(3) -0.005(3) -0.012(3)
N3 0.061(4) 0.050(5) 0.031(4) -0.003(3) 0.001(3) -0.007(4)
C22 0.045(5) 0.063(7) 0.064(6) 0.024(5) 0.003(4) -0.004(4)
O2 0.068(4) 0.054(4) 0.061(4) 0.000(3) -0.015(3) -0.007(3)
O14 0.057(3) 0.053(4) 0.057(4) 0.006(3) 0.004(3) 0.000(3)
N6 0.047(4) 0.036(4) 0.050(5) 0.011(3) 0.008(3) 0.003(3)
O15 0.070(4) 0.059(4) 0.053(4) -0.002(3) 0.000(3) 0.017(3)
O6 0.056(3) 0.062(4) 0.055(4) 0.008(3) -0.003(3) 0.017(3)
O16 0.086(4) 0.058(4) 0.059(4) -0.006(3) -0.002(3) 0.032(4)
O8 0.088(4) 0.047(4) 0.060(5) 0.001(3) 0.000(3) -0.016(3)
O3 0.097(5) 0.064(5) 0.058(5) 0.010(4) 0.004(4) 0.024(4)
C43 0.044(5) 0.048(6) 0.040(5) -0.002(4) 0.009(4) 0.004(4)
N12 0.051(4) 0.044(4) 0.030(4) 0.004(3) 0.002(3) 0.013(3)
C54 0.047(5) 0.042(5) 0.044(6) -0.008(4) 0.003(4) -0.002(4)
C45 0.054(5) 0.032(5) 0.050(6) -0.006(4) 0.006(4) -0.001(4)
C42 0.048(5) 0.033(5) 0.067(7) -0.011(5) -0.003(5) 0.006(4)
O1 0.089(5) 0.104(6) 0.052(5) 0.007(4) 0.002(4) -0.029(4)
C55 0.071(6) 0.052(6) 0.053(6) -0.009(5) 0.005(5) -0.002(5)
N10 0.064(5) 0.055(5) 0.068(6) 0.008(4) -0.018(4) -0.019(4)
C49 0.044(4) 0.032(5) 0.054(6) -0.001(4) 0.004(4) 0.001(4)
C7 0.050(5) 0.042(6) 0.065(7) 0.000(5) 0.004(5) -0.005(4)
C48 0.041(4) 0.050(6) 0.043(6) -0.005(4) -0.001(4) -0.010(4)
C13 0.046(4) 0.034(5) 0.063(6) 0.008(4) 0.005(4) -0.009(4)
C8 0.046(5) 0.051(6) 0.044(6) -0.004(4) 0.017(4) -0.006(4)
C57 0.047(5) 0.060(6) 0.042(6) -0.004(5) 0.008(4) 0.005(4)
C44 0.037(4) 0.039(5) 0.037(5) -0.004(4) 0.007(3) -0.013(4)
O4 0.160(7) 0.081(6) 0.056(5) -0.014(4) -0.014(4) 0.065(5)
C41 0.059(5) 0.044(5) 0.023(5) -0.011(4) 0.012(4) -0.003(4)
C61 0.055(5) 0.045(5) 0.036(5) 0.000(4) -0.005(4) 0.003(4)
N7 0.091(6) 0.053(6) 0.052(6) -0.003(5) 0.003(5) -0.006(5)
C62 0.042(5) 0.039(5) 0.059(6) -0.013(4) 0.004(4) -0.003(4)
C72 0.046(5) 0.043(5) 0.056(6) -0.001(5) 0.001(4) -0.004(4)
N8 0.068(5) 0.068(6) 0.065(6) -0.006(5) 0.007(4) -0.010(4)
C68 0.058(6) 0.091(9) 0.049(7) 0.004(6) -0.007(5) -0.022(6)
C53 0.041(4) 0.040(5) 0.041(5) -0.002(4) -0.004(4) -0.003(4)
C60 0.061(6) 0.049(6) 0.050(6) 0.000(5) 0.016(5) 0.013(5)
C32 0.078(7) 0.068(8) 0.086(9) 0.035(7) 0.034(6) 0.038(6)
C25 0.041(5) 0.051(6) 0.071(7) -0.021(5) -0.007(4) -0.001(4)
C36 0.049(5) 0.033(5) 0.062(7) 0.010(4) 0.001(4) 0.004(4)
N1 0.090(6) 0.042(5) 0.042(5) -0.002(4) 0.011(4) -0.008(4)
C66 0.051(5) 0.058(6) 0.048(6) -0.003(5) 0.012(4) -0.021(5)
C18 0.069(6) 0.050(6) 0.048(7) 0.008(5) -0.017(5) -0.002(5)
N2 0.076(5) 0.058(6) 0.059(5) 0.008(4) -0.013(4) -0.001(4)
C23 0.037(4) 0.033(5) 0.057(6) -0.003(4) 0.006(4) -0.003(4)
O13 0.077(4) 0.079(5) 0.073(5) 0.021(4) -0.011(4) -0.014(4)
C31 0.043(5) 0.057(6) 0.058(7) -0.011(5) 0.004(4) 0.019(4)
C46 0.055(6) 0.064(7) 0.061(7) -0.015(5) 0.009(5) -0.010(5)
C16 0.070(6) 0.064(7) 0.050(6) 0.015(5) -0.013(5) 0.002(5)
C39 0.073(6) 0.049(6) 0.047(6) 0.005(5) 0.004(5) -0.018(5)
C26 0.039(4) 0.060(6) 0.043(6) 0.001(5) -0.003(4) 0.012(4)
C17 0.049(5) 0.056(6) 0.038(5) 0.010(4) -0.012(4) -0.004(4)
C65 0.083(7) 0.096(10) 0.029(6) -0.007(6) 0.000(5) -0.025(6)
C24 0.042(5) 0.080(7) 0.032(6) -0.017(5) -0.006(4) -0.003(5)
C12 0.063(6) 0.072(7) 0.033(6) -0.004(5) 0.007(4) -0.024(5)
C52 0.066(6) 0.039(6) 0.080(8) -0.009(5) -0.003(5) 0.016(5)
C64 0.079(7) 0.058(7) 0.056(7) -0.027(5) 0.015(5) -0.021(5)
C67 0.041(4) 0.041(5) 0.051(6) 0.001(4) 0.004(4) -0.011(4)
C38 0.093(8) 0.048(6) 0.051(7) -0.005(5) 0.001(6) -0.006(6)
C9 0.066(6) 0.049(6) 0.071(7) 0.002(5) 0.018(5) 0.008(5)
C35 0.046(5) 0.060(6) 0.056(6) 0.016(5) 0.017(4) 0.013(4)
C3 0.047(5) 0.059(6) 0.031(5) -0.004(4) -0.016(4) -0.008(4)
C40 0.069(6) 0.065(7) 0.053(6) -0.010(5) 0.024(4) -0.006(5)
C63 0.066(6) 0.058(7) 0.054(7) -0.002(5) -0.006(5) -0.005(5)
C34 0.063(6) 0.057(6) 0.085(8) 0.028(6) 0.028(5) 0.018(5)
C56 0.095(7) 0.047(6) 0.043(6) 0.004(5) -0.003(5) 0.009(5)
C6 0.054(5) 0.048(6) 0.081(8) 0.014(6) -0.003(5) -0.005(5)
C47 0.038(4) 0.068(7) 0.041(6) 0.001(5) -0.002(4) -0.011(4)
C59 0.048(5) 0.051(6) 0.041(5) -0.006(4) 0.012(4) -0.007(4)
C10 0.090(7) 0.072(8) 0.081(9) -0.018(7) 0.037(6) -0.031(6)
C71 0.046(5) 0.051(6) 0.043(6) 0.014(4) -0.004(4) -0.008(4)
C33 0.071(7) 0.061(8) 0.097(9) 0.021(7) 0.018(7) 0.022(6)
C15 0.068(6) 0.080(8) 0.050(7) 0.032(6) -0.034(5) -0.024(5)
C37 0.098(9) 0.066(8) 0.053(7) -0.012(5) 0.006(6) -0.032(7)
C58 0.059(5) 0.042(6) 0.051(6) 0.010(4) 0.006(4) 0.001(4)
C50 0.067(6) 0.062(7) 0.055(7) 0.009(6) -0.018(5) 0.003(5)
C27 0.064(6) 0.062(6) 0.058(6) -0.006(5) 0.002(5) 0.003(5)
C51 0.064(6) 0.058(7) 0.063(7) 0.009(6) -0.014(5) -0.007(6)
C30 0.059(6) 0.069(7) 0.048(7) 0.013(5) 0.004(5) 0.031(5)
C5 0.068(5) 0.042(5) 0.055(6) -0.004(4) 0.009(5) -0.001(5)
C70 0.063(6) 0.042(6) 0.047(6) 0.007(5) 0.000(5) -0.003(5)
C2 0.071(7) 0.057(7) 0.051(7) -0.002(5) 0.012(5) -0.002(6)
C69 0.076(7) 0.065(8) 0.063(8) 0.017(6) -0.009(6) -0.007(6)
C14 0.100(8) 0.076(8) 0.044(7) 0.009(6) 0.002(6) -0.015(6)
C28 0.062(6) 0.115(10) 0.057(8) -0.009(7) -0.003(5) 0.013(6)
C1 0.074(7) 0.056(7) 0.086(8) 0.000(6) -0.005(7) -0.015(6)
C4 0.062(5) 0.068(7) 0.047(6) 0.014(5) -0.018(4) -0.020(5)
C29 0.069(7) 0.114(11) 0.066(8) 0.003(7) -0.004(6) 0.026(7)
C11 0.096(8) 0.091(9) 0.049(7) 0.004(7) 0.029(6) -0.030(7)
N5 0.048(4) 0.042(4) 0.050(5) 0.002(3) -0.005(3) -0.002(3)
C21 0.037(4) 0.054(6) 0.051(6) 0.018(4) -0.002(4) -0.002(4)
C20 0.049(5) 0.056(6) 0.060(6) 0.005(5) -0.008(4) 0.002(5)
N4 0.045(4) 0.073(6) 0.073(6) 0.011(5) 0.002(4) -0.002(4)
O17 0.102(6) 0.087(6) 0.101(8) 0.020(6) 0.007(6) 0.019(5)
C19 0.057(6) 0.054(6) 0.057(6) 0.011(5) 0.004(4) 0.007(5)
O19 0.070(4) 0.127(7) 0.137(7) -0.055(6) -0.024(4) 0.034(4)
C73 0.109(10) 0.073(10) 0.35(2) 0.036(13) -0.057(12) -0.027(9)
O20 0.143(7) 0.132(8) 0.127(7) 0.046(6) 0.021(5) 0.052(6)
O18 0.088(5) 0.208(12) 0.212(10) -0.106(9) 0.052(6) -0.037(6)

loop_
_atom_type_symbol
_atom_type_description
_atom_type_scat_dispersion_real
_atom_type_scat_dispersion_imag
_atom_type_scat_source
C C 0.0033 0.0016 'International Tables Vol C Tables 4.2.6.8 and 6.1.1.4'
H H 0.0000 0.0000 'International Tables Vol C Tables 4.2.6.8 and 6.1.1.4'
N N 0.0061 0.0033 'International Tables Vol C Tables 4.2.6.8 and 6.1.1.4'
O O 0.0106 0.0060 'International Tables Vol C Tables 4.2.6.8 and 6.1.1.4'

loop_
_geom_angle_atom_site_label_1
_geom_angle_atom_site_label_2
_geom_angle_atom_site_label_3
_geom_angle
C55 N11 C57 110.7(7)
C43 N9 C54 125.3(7)
C43 N9 C41 116.4(6)
C54 N9 C41 117.9(6)
C7 N3 C18 123.5(7)
C7 N3 C5 120.1(7)
C18 N3 C5 115.7(7)
C21 C22 C23 114.8(6)
C36 N6 C25 125.4(7)
C36 N6 C23 118.4(7)
C25 N6 C23 115.6(7)
O11 C43 N9 121.3(7)
O11 C43 C44 122.9(7)
N9 C43 C44 115.6(7)
C61 N12 C72 123.0(7)
C61 N12 C59 117.2(6)
C72 N12 C59 118.5(7)
O12 C54 N9 119.7(8)
O12 C54 C53 123.7(8)
N9 C54 C53 116.6(7)
C44 C45 C46 120.4(8)
O10 C42 O9 127.2(8)
O10 C42 C41 116.2(8)
O9 C42 C41 116.1(8)
N11 C55 N10 107.3(7)
C55 N10 C56 109.2(7)
C53 C49 C44 121.4(7)
C53 C49 C48 119.0(7)
C44 C49 C48 119.6(7)
O3 C7 N3 118.8(8)
O3 C7 C8 124.2(9)
N3 C7 C8 117.0(7)
C47 C48 C50 123.6(8)
C47 C48 C49 118.0(8)
C50 C48 C49 118.4(8)
C17 C13 C8 121.2(8)
C17 C13 C12 120.5(8)
C8 C13 C12 118.3(9)
C9 C8 C13 122.1(8)
C9 C8 C7 118.1(8)
C13 C8 C7 119.8(8)
C56 C57 N11 105.4(7)
C56 C57 C58 130.6(8)
N11 C57 C58 124.0(8)
C45 C44 C49 120.8(7)
C45 C44 C43 118.2(7)
C49 C44 C43 120.9(7)
N9 C41 C42 112.1(7)
N9 C41 C40 112.0(6)
C42 C41 C40 112.2(6)
O15 C61 N12 120.1(7)
O15 C61 C62 122.2(8)
N12 C61 C62 117.7(7)
C37 N7 C38 109.1(9)
C63 C62 C67 120.2(8)
C63 C62 C61 121.0(8)
C67 C62 C61 118.5(7)
O16 C72 N12 118.5(8)
O16 C72 C71 123.5(8)
N12 C72 C71 118.0(7)
C37 N8 C39 108.8(9)
C69 C68 C66 119.9(9)
C52 C53 C49 120.8(8)
C52 C53 C54 119.4(8)
C49 C53 C54 119.8(7)
O13 C60 O14 127.1(9)
O13 C60 C59 117.6(8)
O14 C60 C59 115.3(7)
C33 C32 C30 123.0(10)
O7 C25 N6 120.3(9)
O7 C25 C26 123.6(8)
N6 C25 C26 116.1(8)
O8 C36 N6 121.0(8)
O8 C36 C35 122.4(8)
N6 C36 C35 116.6(8)
C1 N1 C2 110.3(8)
C65 C66 C68 123.4(9)
C65 C66 C67 119.3(9)
C68 C66 C67 117.3(9)
O4 C18 N3 118.8(8)
O4 C18 C17 125.7(8)
N3 C18 C17 115.4(8)
C1 N2 C3 110.0(8)
N6 C23 C24 112.0(6)
N6 C23 C22 112.6(6)
C24 C23 C22 110.9(7)
C35 C31 C26 121.6(9)
C35 C31 C30 120.0(9)
C26 C31 C30 118.4(8)
C47 C46 C45 118.8(9)
C17 C16 C15 117.5(9)
C38 C39 N8 106.5(8)
C38 C39 C40 132.0(9)
N8 C39 C40 121.5(8)
C27 C26 C31 121.4(8)
C27 C26 C25 118.7(8)
C31 C26 C25 119.7(8)
C13 C17 C16 120.7(8)
C13 C17 C18 122.9(8)
C16 C17 C18 116.4(9)
C64 C65 C66 121.3(9)
O5 C24 O6 128.2(8)
O5 C24 C23 117.1(8)
O6 C24 C23 114.5(8)
C11 C12 C14 121.0(10)
C11 C12 C13 119.7(10)
C14 C12 C13 119.3(9)
C53 C52 C51 120.4(9)
C65 C64 C63 120.5(9)
C71 C67 C62 121.3(8)
C71 C67 C66 120.3(8)
C62 C67 C66 118.4(8)
C39 C38 N7 107.5(10)
C8 C9 C10 119.5(9)
C34 C35 C31 121.1(9)
C34 C35 C36 118.6(9)
C31 C35 C36 120.1(8)
C2 C3 N2 106.4(8)
C2 C3 C4 133.9(8)
N2 C3 C4 119.6(8)
C39 C40 C41 112.5(7)
C62 C63 C64 120.2(9)
C35 C34 C33 120.6(10)
C57 C56 N10 107.3(8)
O2 C6 O1 124.3(9)
O2 C6 C5 122.2(9)
O1 C6 C5 113.4(8)
C46 C47 C48 122.3(8)
N12 C59 C58 115.9(7)
N12 C59 C60 109.2(6)
C58 C59 C60 113.0(7)
C9 C10 C11 119.1(10)
C70 C71 C67 119.6(8)
C70 C71 C72 120.2(9)
C67 C71 C72 120.1(7)
C32 C33 C34 119.1(11)
C14 C15 C16 121.8(9)
N7 C37 N8 108.1(9)
C57 C58 C59 113.8(7)
C51 C50 C48 121.3(10)
C26 C27 C28 119.0(9)
C50 C51 C52 120.1(10)
C29 C30 C32 126.0(10)
C29 C30 C31 118.0(10)
C32 C30 C31 116.0(9)
N3 C5 C4 115.3(7)
N3 C5 C6 109.6(7)
C4 C5 C6 111.6(7)
C71 C70 C69 120.4(9)
C3 C2 N1 105.4(8)
C68 C69 C70 122.4(9)
C12 C14 C15 120.1(9)
C29 C28 C27 119.3(10)
N1 C1 N2 107.9(9)
C3 C4 C5 113.3(7)
C30 C29 C28 123.8(11)
C12 C11 C10 121.4(10)
C19 N5 C21 107.3(7)
C20 C21 N5 107.5(6)
C20 C21 C22 131.6(8)
N5 C21 C22 120.6(7)
C21 C20 N4 106.3(8)
C19 N4 C20 109.2(7)
N4 C19 N5 109.6(7)

loop_
_geom_bond_atom_site_label_1
_geom_bond_atom_site_label_2
_geom_bond_distance
N11 C55 1.324(9)
N11 C57 1.392(9)
O9 C42 1.256(9)
O10 C42 1.242(9)
N9 C43 1.406(9)
N9 C54 1.411(9)
N9 C41 1.466(8)
O5 C24 1.230(10)
O11 C43 1.217(8)
O12 C54 1.208(8)
O7 C25 1.203(9)
N3 C7 1.423(10)
N3 C18 1.445(10)
N3 C5 1.488(9)
C22 C21 1.501(9)
C22 C23 1.545(10)
O2 C6 1.230(10)
O14 C60 1.260(9)
N6 C36 1.388(9)
N6 C25 1.391(9)
N6 C23 1.486(9)
O15 C61 1.229(8)
O6 C24 1.254(10)
O16 C72 1.217(9)
O8 C36 1.237(9)
O3 C7 1.234(9)
C43 C44 1.490(10)
N12 C61 1.390(9)
N12 C72 1.429(9)
N12 C59 1.468(9)
C54 C53 1.493(10)
C45 C44 1.379(9)
C45 C46 1.414(11)
C42 C41 1.550(10)
O1 C6 1.277(9)
C55 N10 1.333(10)
N10 C56 1.394(10)
C49 C53 1.399(10)
C49 C44 1.403(10)
C49 C48 1.427(10)
C7 C8 1.484(11)
C48 C47 1.401(10)
C48 C50 1.419(11)
C13 C17 1.375(11)
C13 C8 1.407(11)
C13 C12 1.416(11)
C8 C9 1.358(10)
C57 C56 1.357(11)
C57 C58 1.492(10)
O4 C18 1.193(10)
C41 C40 1.554(9)
C61 C62 1.483(10)
N7 C37 1.324(13)
N7 C38 1.371(12)
C62 C63 1.370(11)
C62 C67 1.433(10)
C72 C71 1.454(11)
N8 C37 1.331(11)
N8 C39 1.385(9)
C68 C69 1.331(12)
C68 C66 1.432(12)
C53 C52 1.364(10)
C60 O13 1.242(9)
C60 C59 1.574(10)
C32 C33 1.348(13)
C32 C30 1.412(12)
C25 C26 1.495(11)
C36 C35 1.498(10)
N1 C1 1.307(11)
N1 C2 1.383(10)
C66 C65 1.387(12)
C66 C67 1.436(11)
C18 C17 1.461(11)
N2 C1 1.316(11)
N2 C3 1.370(9)
C23 C24 1.545(9)
C31 C35 1.370(11)
C31 C26 1.410(11)
C31 C30 1.441(11)
C46 C47 1.383(12)
C16 C17 1.392(11)
C16 C15 1.415(11)
C39 C38 1.345(12)
C39 C40 1.520(11)
C26 C27 1.369(11)
C65 C64 1.368(12)
C12 C11 1.362(12)
C12 C14 1.366(12)
C52 C51 1.419(13)
C64 C63 1.412(11)
C67 C71 1.398(10)
C9 C10 1.404(11)
C35 C34 1.366(11)
C3 C2 1.367(12)
C3 C4 1.464(10)
C34 C33 1.395(12)
C6 C5 1.557(11)
C59 C58 1.511(10)
C10 C11 1.408(13)
C71 C70 1.358(10)
C15 C14 1.374(12)
C50 C51 1.341(13)
C27 C28 1.418(11)
C30 C29 1.357(12)
C5 C4 1.531(9)
C70 C69 1.398(12)
C28 C29 1.360(13)
N5 C19 1.352(9)
N5 C21 1.379(9)
C21 C20 1.377(10)
C20 N4 1.379(9)
N4 C19 1.315(10)
O17 C73 1.456(5)
